data_7118189
loop_
_publ_author_name
'Abrahams, C. T.'
'Abrahams, B. F.'
'Hudson, T. A.'
'Robson, R.'

_publ_section_title
;
 Templation of a square grid copper(ii) 4,4'-bipyridine network by a 3D
 PtS-related Cu(i)-Cu(ii) 4,4'-bipyridine crystal.
;
_journal_issue 3
_journal_name_full 'Chemical communications (Cambridge, England)'
_journal_page_first 609
_journal_page_last 612
_journal_paper_doi 10.1039/c5cc08266h
_journal_volume 52
_journal_year 2016
_chemical_formula_sum 'C40 H38 Cu2 N9 O12 S2'
_chemical_formula_weight 1027.99
_space_group_crystal_system tetragonal
_space_group_IT_number 130
_space_group_name_Hall '-P 4a 2ac'
_space_group_name_H-M_alt 'P 4/n c c'
_symmetry_space_group_name_Hall '-P 4a 2ac'
_symmetry_space_group_name_H-M 'P 4/n c c :2'
_atom_sites_solution_hydrogens geom
_audit_creation_method SHELXL-2014/6
_audit_update_record
;
2015-10-01 deposited with the CCDC.
2015-11-05 downloaded from the CCDC.
;
_cell_angle_alpha 90
_cell_angle_beta 90
_cell_angle_gamma 90
_cell_formula_units_Z 4
_cell_length_a 11.4766(3)
_cell_length_b 11.4766(3)
_cell_length_c 30.5554(11)
_cell_measurement_reflns_used 1780
_cell_measurement_temperature 130(1)
_cell_measurement_theta_max 70.18
_cell_measurement_theta_min 4.79
_cell_volume 4024.5(2)
_computing_cell_refinement
;
CrysAlisPro, Agilent Technologies,
Version 1.171.37.34 (release 22-05-2014 CrysAlis171 .NET)
(compiled May 22 2014,16:03:01)
;
_computing_data_collection
;
CrysAlisPro, Agilent Technologies,
Version 1.171.37.34 (release 22-05-2014 CrysAlis171 .NET)
(compiled May 22 2014,16:03:01)
;
_computing_data_reduction
;
CrysAlisPro, Agilent Technologies,
Version 1.171.37.34 (release 22-05-2014 CrysAlis171 .NET)
(compiled May 22 2014,16:03:01)
;
_computing_structure_refinement 'SHELXL-2014/6 (Sheldrick, 2014)'
_computing_structure_solution 'SHELXS (Sheldrick, 2008)'
_diffrn_ambient_temperature 130(1)
_diffrn_measured_fraction_theta_full 0.999
_diffrn_measured_fraction_theta_max 0.999
_diffrn_measurement_device_type 'SuperNova, Dual, Cu at zero, Atlas'
_diffrn_radiation_type CuK\a
_diffrn_radiation_wavelength 1.54184
_diffrn_reflns_av_R_equivalents 0.0252
_diffrn_reflns_av_unetI/netI 0.0188
_diffrn_reflns_laue_measured_fraction_full 0.999
_diffrn_reflns_laue_measured_fraction_max 0.999
_diffrn_reflns_limit_h_max 12
_diffrn_reflns_limit_h_min -8
_diffrn_reflns_limit_k_max 12
_diffrn_reflns_limit_k_min -13
_diffrn_reflns_limit_l_max 37
_diffrn_reflns_limit_l_min -22
_diffrn_reflns_number 7510
_diffrn_reflns_point_group_measured_fraction_full 0.999
_diffrn_reflns_point_group_measured_fraction_max 0.999
_diffrn_reflns_theta_full 67.684
_diffrn_reflns_theta_max 69.963
_diffrn_reflns_theta_min 4.819
_diffrn_source 'sealed X-ray tube'
_exptl_absorpt_coefficient_mu 2.952
_exptl_absorpt_correction_T_max 1.00000
_exptl_absorpt_correction_T_min 0.94413
_exptl_absorpt_correction_type multi-scan
_exptl_absorpt_process_details
;
CrysAlisPro, Agilent Technologies,
Version 1.171.37.34 (release 22-05-2014 CrysAlis171 .NET)
(compiled May 22 2014,16:03:01)
Empirical absorption correction using spherical harmonics,
 implemented in SCALE3 ABSPACK scaling algorithm.
;
_exptl_crystal_colour orange
_exptl_crystal_density_diffrn 1.697
_exptl_crystal_description rod
_exptl_crystal_F_000 2108
_refine_diff_density_max 0.480
_refine_diff_density_min -0.553
_refine_diff_density_rms 0.086
_refine_ls_extinction_method none
_refine_ls_goodness_of_fit_ref 1.110
_refine_ls_hydrogen_treatment constr
_refine_ls_matrix_type full
_refine_ls_number_parameters 171
_refine_ls_number_reflns 1917
_refine_ls_number_restraints 0
_refine_ls_restrained_S_all 1.110
_refine_ls_R_factor_all 0.0870
_refine_ls_R_factor_gt 0.0667
_refine_ls_shift/su_max 0.001
_refine_ls_shift/su_mean 0.000
_refine_ls_structure_factor_coef Fsqd
_refine_ls_weighting_details 'w=1/[\s^2^(Fo^2^)+(0.1078P)^2^+7.2735P] where P=(Fo^2^+2Fc^2^)/3'
_refine_ls_weighting_scheme calc
_refine_ls_wR_factor_gt 0.2106
_refine_ls_wR_factor_ref 0.2238
_reflns_Friedel_coverage 0.000
_reflns_number_gt 1370
_reflns_number_total 1917
_reflns_threshold_expression 'I > 2\s(I)'
_cod_data_source_file c5cc08266h2.cif
_cod_data_source_block Cu2bipy4NO3S2O6
_cod_original_cell_volume 4024.5(3)
_cod_database_code 7118189
_shelx_space_group_comment
;
The symmetry employed for this shelxl refinement is uniquely defined
by the following loop, which should always be used as a source of
symmetry information in preference to the above space-group names.
They are only intended as comments.
;
_shelxl_version_number 2014/6

loop_
_space_group_symop_operation_xyz
'x, y, z'
'-x+1/2, -y+1/2, z'
'-y+1/2, x, z'
'y, -x+1/2, z'
'-x, y+1/2, -z+1/2'
'x+1/2, -y, -z+1/2'
'y+1/2, x+1/2, -z+1/2'
'-y, -x, -z+1/2'
'-x, -y, -z'
'x-1/2, y-1/2, -z'
'y-1/2, -x, -z'
'-y, x-1/2, -z'
'x, -y-1/2, z-1/2'
'-x-1/2, y, z-1/2'
'-y-1/2, -x-1/2, z-1/2'
'y, x, z-1/2'

loop_
_atom_site_label
_atom_site_type_symbol
_atom_site_fract_x
_atom_site_fract_y
_atom_site_fract_z
_atom_site_U_iso_or_equiv
_atom_site_adp_type
_atom_site_occupancy
_atom_site_site_symmetry_order
_atom_site_calc_flag
_atom_site_refinement_flags_posn
_atom_site_refinement_flags_adp
_atom_site_refinement_flags_occupancy
O1 O 0.3968(3) 0.8968(3) 0.2500 0.0610(13) Uani 1 2 d S T P
H1O1 H 0.4613 0.8668 0.2565 0.092 Uiso 0.5 1 calc R U P
O2 O 0.2500 0.2500 0.2798(2) 0.078(2) Uani 1 4 d S T P
O6 O 0.2500 0.2500 0.5300(3) 0.083(2) Uani 1 4 d S T P
O3 O 0.3504(4) 0.1136(4) 0.21705(14) 0.0956(15) Uani 1 1 d . . .
S2 S 0.2395(5) 0.1888(3) 0.23449(13) 0.0393(9) Uani 0.25 1 d . . P
N4 N 0.2500 0.2500 0.4896(4) 0.073(3) Uani 1 4 d S T P
S1 S 0.1612(3) 0.2648(3) 0.19567(12) 0.0375(8) Uani 0.25 1 d . . P
O7B O 0.2985(11) 0.1692(10) 0.4691(3) 0.112(5) Uiso 0.505(15) 1 d . . P
O4A O 0.271(3) 0.315(3) 0.1524(10) 0.048(11) Uiso 0.125 1 d . . P
O4B O 0.2066(19) 0.245(5) 0.1492(7) 0.024(7) Uiso 0.125 1 d . . P
O9 O 0.2500 0.2500 0.3767(4) 0.155(6) Uiso 1 4 d S . P
Cu1 Cu -0.2500 1.2500 0.5000 0.0476(4) Uani 1 4 d S T P
Cu2 Cu 0.2500 0.7500 0.2500 0.0515(5) Uani 1 4 d S T P
C9 C 0.1007(4) 1.0176(4) 0.32851(13) 0.0488(11) Uani 1 1 d . . .
H9 H 0.1009 1.1003 0.3272 0.059 Uiso 1 1 calc R U .
C2 C -0.0924(4) 0.9702(4) 0.42760(14) 0.0513(11) Uani 1 1 d . . .
H2 H -0.1013 0.8879 0.4268 0.062 Uiso 1 1 calc R U .
C1 C -0.1508(4) 1.0344(4) 0.45824(15) 0.0516(11) Uani 1 1 d . . .
H1 H -0.1990 0.9941 0.4785 0.062 Uiso 1 1 calc R U .
N1 N -0.1442(3) 1.1510(3) 0.46155(11) 0.0481(9) Uani 1 1 d . . .
C10 C 0.1573(4) 0.9548(4) 0.29700(14) 0.0507(11) Uani 1 1 d . . .
H10 H 0.1954 0.9958 0.2741 0.061 Uiso 1 1 calc R U .
N2 N 0.1615(4) 0.8383(3) 0.29695(11) 0.0531(10) Uani 1 1 d . . .
C7 C 0.0440(6) 0.8400(5) 0.36162(15) 0.0701(16) Uani 1 1 d . . .
H7 H 0.0040 0.7967 0.3834 0.084 Uiso 1 1 calc R U .
C5 C -0.0711(6) 1.2021(5) 0.43371(16) 0.0738(18) Uani 1 1 d . . .
H5 H -0.0605 1.2839 0.4361 0.089 Uiso 1 1 calc R U .
C4 C -0.0102(5) 1.1443(4) 0.40183(16) 0.0681(16) Uani 1 1 d . . .
H4 H 0.0390 1.1870 0.3826 0.082 Uiso 1 1 calc R U .
C3 C -0.0191(4) 1.0261(4) 0.39719(12) 0.0456(10) Uani 1 1 d . . .
C6 C 0.1039(6) 0.7829(5) 0.32862(15) 0.0716(17) Uani 1 1 d . . .
H6 H 0.1039 0.7002 0.3285 0.086 Uiso 1 1 calc R U .
C8 C 0.0428(4) 0.9615(4) 0.36256(14) 0.0498(11) Uani 1 1 d . . .

loop_
_atom_site_aniso_label
_atom_site_aniso_U_11
_atom_site_aniso_U_22
_atom_site_aniso_U_33
_atom_site_aniso_U_23
_atom_site_aniso_U_13
_atom_site_aniso_U_12
O1 0.0615(18) 0.0615(18) 0.060(3) 0.0109(16) -0.0109(16) 0.015(2)
O2 0.098(4) 0.098(4) 0.039(4) 0.000 0.000 0.000
O6 0.081(4) 0.081(4) 0.088(7) 0.000 0.000 0.000
O3 0.106(3) 0.074(3) 0.106(3) 0.027(2) -0.020(3) 0.043(2)
S2 0.038(2) 0.0401(19) 0.0396(18) 0.0047(16) 0.0022(18) 0.006(3)
N4 0.065(4) 0.065(4) 0.090(8) 0.000 0.000 0.000
S1 0.0290(16) 0.040(2) 0.0430(19) -0.0031(16) 0.0002(15) 0.0028(14)
Cu1 0.0578(6) 0.0578(6) 0.0271(6) 0.000 0.000 0.000
Cu2 0.0623(6) 0.0623(6) 0.0299(7) 0.000 0.000 0.0187(6)
C9 0.058(3) 0.049(2) 0.039(2) 0.0032(19) 0.0038(19) 0.008(2)
C2 0.060(3) 0.049(2) 0.045(2) 0.003(2) 0.007(2) -0.002(2)
C1 0.056(3) 0.053(3) 0.046(2) 0.006(2) 0.006(2) -0.004(2)
N1 0.060(2) 0.049(2) 0.0349(18) 0.0005(16) 0.0040(16) -0.0015(17)
C10 0.056(3) 0.057(3) 0.039(2) 0.003(2) 0.0023(19) 0.011(2)
N2 0.072(3) 0.053(2) 0.0334(17) -0.0013(16) 0.0022(17) 0.0164(18)
C7 0.120(5) 0.053(3) 0.037(2) 0.001(2) 0.017(3) 0.005(3)
C5 0.126(5) 0.045(3) 0.050(3) -0.006(2) 0.035(3) -0.012(3)
C4 0.104(4) 0.046(3) 0.055(3) 0.001(2) 0.037(3) -0.008(3)
C3 0.058(3) 0.047(2) 0.0319(19) -0.0011(18) -0.0013(18) 0.002(2)
C6 0.119(5) 0.052(3) 0.044(2) 0.003(2) 0.016(3) 0.016(3)
C8 0.067(3) 0.049(2) 0.0339(19) 0.0000(19) 0.001(2) 0.005(2)

loop_
_atom_type_symbol
_atom_type_description
_atom_type_scat_dispersion_real
_atom_type_scat_dispersion_imag
_atom_type_scat_source
C C 0.0181 0.0091 'International Tables Vol C Tables 4.2.6.8 and 6.1.1.4'
H H 0.0000 0.0000 'International Tables Vol C Tables 4.2.6.8 and 6.1.1.4'
N N 0.0311 0.0180 'International Tables Vol C Tables 4.2.6.8 and 6.1.1.4'
O O 0.0492 0.0322 'International Tables Vol C Tables 4.2.6.8 and 6.1.1.4'
S S 0.3331 0.5567 'International Tables Vol C Tables 4.2.6.8 and 6.1.1.4'
Cu Cu -1.9646 0.5888 'International Tables Vol C Tables 4.2.6.8 and 6.1.1.4'

loop_
_geom_angle_atom_site_label_1
_geom_angle_atom_site_label_2
_geom_angle_atom_site_label_3
_geom_angle
_geom_angle_site_symmetry_1
_geom_angle_site_symmetry_3
S2 O2 S2 37.8(2) . 4
S2 O2 S2 37.8(2) . 3
S2 O2 S2 54.5(3) 4 3
S2 O2 S2 54.5(3) . 2
S2 O2 S2 37.8(2) 4 2
S2 O2 S2 37.8(2) 3 2
S1 O3 S1 55.9(3) 2 3
S1 O3 S2 45.9(2) 2 3
S1 O3 S2 65.8(2) 3 3
S1 O3 S2 66.0(2) 2 .
S1 O3 S2 45.1(2) 3 .
S2 O3 S2 36.3(3) 3 .
S2 S2 S2 89.997(2) 4 3
S2 S2 S1 100.8(3) 4 3
S2 S2 S1 100.5(4) 3 3
S2 S2 S2 44.999(1) 4 2
S2 S2 S2 44.999(1) 3 2
S1 S2 S2 105.1(2) 3 2
S2 S2 O2 71.12(11) 4 .
S2 S2 O2 71.12(11) 3 .
S1 S2 O2 167.9(4) 3 .
S2 S2 O2 62.77(17) 2 .
S2 S2 O3 73.1(6) 4 4
S2 S2 O3 153.8(4) 3 4
S1 S2 O3 64.6(3) 3 4
S2 S2 O3 115.4(5) 2 4
O2 S2 O3 119.4(4) . 4
S2 S2 O3 152.2(4) 4 .
S2 S2 O3 70.6(6) 3 .
S1 S2 O3 65.1(3) 3 .
S2 S2 O3 113.0(6) 2 .
O2 S2 O3 118.0(4) . .
O3 S2 O3 116.5(3) 4 .
S2 S2 S1 44.5(2) 4 .
S2 S2 S1 97.7(3) 3 .
S1 S2 S1 56.3(3) 3 .
S2 S2 S1 65.8(3) 2 .
O2 S2 S1 115.1(3) . .
O3 S2 S1 56.2(3) 4 .
O3 S2 S1 116.8(3) . .
S2 S2 S1 97.4(3) 4 2
S2 S2 S1 44.3(2) 3 2
S1 S2 S1 56.2(3) 3 2
S2 S2 S1 65.5(3) 2 2
O2 S2 S1 114.9(3) . 2
O3 S2 S1 116.9(3) 4 2
O3 S2 S1 54.8(3) . 2
S1 S2 S1 73.5(3) . 2
S2 S2 S1 54.1(2) 4 4
S2 S2 S1 54.3(2) 3 4
S1 S2 S1 70.9(3) 3 4
S2 S2 S1 34.19(15) 2 4
O2 S2 S1 97.0(2) . 4
O3 S2 S1 99.5(3) 4 4
O3 S2 S1 98.1(3) . 4
S1 S2 S1 43.35(14) . 4
S1 S2 S1 43.33(14) 2 4
O6 N4 O7B 120.1(7) . 4
O6 N4 O7B 120.1(7) . 3
O7B N4 O7B 119.8(15) 4 3
O6 N4 O7B 120.1(7) . 2
O7B N4 O7B 75.4(7) 4 2
O7B N4 O7B 75.4(7) 3 2
O6 N4 O7B 120.1(7) . .
O7B N4 O7B 75.4(7) 4 .
O7B N4 O7B 75.4(7) 3 .
O7B N4 O7B 119.8(15) 2 .
S2 S1 O4A 153.3(14) 4 3
S2 S1 S1 79.5(3) 4 3
O4A S1 S1 85.8(14) 3 3
S2 S1 S1 79.3(3) 4 4
O4A S1 S1 78.7(14) 3 4
S1 S1 S1 90.001(1) 3 4
S2 S1 O4B 143.3(12) 4 .
O4A S1 O4B 14(2) 3 .
S1 S1 O4B 71.4(19) 3 .
S1 S1 O4B 78.9(10) 4 .
S2 S1 O3 69.6(4) 4 2
O4A S1 O3 112.4(15) 3 2
S1 S1 O3 141.7(3) 3 2
S1 S1 O3 63.0(3) 4 2
O4B S1 O3 124(2) . 2
S2 S1 O3 69.8(4) 4 4
O4A S1 O3 121.5(15) 3 4
S1 S1 O3 61.1(3) 3 4
S1 S1 O3 140.4(3) 4 4
O4B S1 O3 112.4(19) . 4
O3 S1 O3 123.6(3) 2 4
S2 S1 S2 35.0(3) 4 .
O4A S1 S2 126.4(14) 3 .
S1 S1 S2 44.42(18) 3 .
S1 S1 S2 82.52(19) 4 .
O4B S1 S2 112.7(17) . .
O3 S1 S2 102.1(3) 2 .
O3 S1 S2 58.0(3) 4 .
S2 S1 S2 34.9(3) 4 2
O4A S1 S2 121.4(14) 3 2
S1 S1 S2 82.39(18) 3 2
S1 S1 S2 44.33(18) 4 2
O4B S1 S2 117.2(7) . 2
O3 S1 S2 59.3(3) 2 2
O3 S1 S2 101.7(3) 4 2
S2 S1 S2 48.7(3) . 2
S2 S1 O4B 130.5(16) 4 4
O4A S1 O4B 23.6(16) 3 4
S1 S1 O4B 80.3(7) 3 4
S1 S1 O4B 56.0(15) 4 4
O4B S1 O4B 23.8(8) . 4
O3 S1 O4B 102.8(8) 2 4
O3 S1 O4B 133.4(7) 4 4
S2 S1 O4B 111.4(13) . 4
S2 S1 O4B 97.8(16) 2 4
S2 S1 O4A 125.6(10) 4 2
O4A S1 O4A 38.3(18) 3 2
S1 S1 O4A 48.0(10) 3 2
S1 S1 O4A 86.8(11) 4 2
O4B S1 O4A 24(2) . 2
O3 S1 O4A 144.4(11) 2 2
O3 S1 O4A 91.6(10) 4 2
S2 S1 O4A 91.4(10) . 2
S2 S1 O4A 112.3(11) 2 2
O4B S1 O4A 41.8(11) 4 2
S2 S1 O4B 124.1(11) 4 3
O4A S1 O4B 34.4(15) 3 3
S1 S1 O4B 52.1(5) 3 3
S1 S1 O4B 75.2(15) 4 3
O4B S1 O4B 20.4(12) . 3
O3 S1 O4B 132.9(12) 2 3
O3 S1 O4B 102.2(10) 4 3
S2 S1 O4B 92.3(8) . 3
S2 S1 O4B 104.3(15) 2 3
O4B S1 O4B 31.5(13) 4 3
O4A S1 O4B 11.9(17) 2 3
N4 O7B O7B 52.3(3) . 3
N4 O7B O7B 52.3(3) . 4
O7B O7B O7B 89.998(3) 3 4
O4B O4A O4B 69(6) 4 2
O4B O4A O4B 12(4) 4 .
O4B O4A O4B 63(4) 2 .
O4B O4A O4A 19(6) 4 3
O4B O4A O4A 83(2) 2 3
O4B O4A O4A 21(2) . 3
O4B O4A O4A 78(4) 4 4
O4B O4A O4A 10(3) 2 4
O4B O4A O4A 70(3) . 4
O4A O4A O4A 90.003(13) 3 4
O4B O4A O4B 42(6) 4 3
O4B O4A O4B 29(3) 2 3
O4B O4A O4B 34.1(13) . 3
O4A O4A O4B 55(2) 3 3
O4A O4A O4B 36(2) 4 3
O4B O4A S1 109(7) 4 4
O4B O4A S1 110(4) 2 4
O4B O4A S1 101(3) . 4
O4A O4A S1 92.5(19) 3 4
O4A O4A S1 101.9(15) 4 4
O4B O4A S1 105(3) 3 4
O4B O4A O4A 35(5) 4 2
O4B O4A O4A 39(2) 2 2
O4B O4A O4A 25(3) . 2
O4A O4A O4A 45.001(7) 3 2
O4A O4A O4A 45.001(10) 4 2
O4B O4A O4A 10(2) 3 2
S1 O4A O4A 100.1(14) 4 2
O4B O4A S1 101(7) 4 2
O4B O4A S1 58(3) 2 2
O4B O4A S1 89(3) . 2
O4A O4A S1 99.0(12) 3 2
O4A O4A S1 49.2(13) 4 2
O4B O4A S1 67(2) 3 2
S1 O4A S1 53.4(11) 4 2
O4A O4A S1 69.4(16) 2 2
O4B O4A S1 59(6) 4 .
O4B O4A S1 92(4) 2 .
O4B O4A S1 53(2) . .
O4A O4A S1 43.7(11) 3 .
O4A O4A S1 91.7(13) 4 .
O4B O4A S1 70(3) 3 .
S1 O4A S1 49.5(10) 4 .
O4A O4A S1 60.7(16) 2 .
S1 O4A S1 67.8(11) 2 .
O4A O4B O4B 79(9) 3 4
O4A O4B O4B 162(7) 3 3
O4B O4B O4B 90.00(3) 4 3
O4A O4B O4A 151(8) 3 2
O4B O4B O4A 121(6) 4 2
O4B O4B O4A 32(6) 3 2
O4A O4B O4B 122(9) 3 2
O4B O4B O4B 44.999(17) 4 2
O4B O4B O4B 44.999(9) 3 2
O4A O4B O4B 76(6) 2 2
O4A O4B O4A 81(5) 3 .
O4B O4B O4A 7(3) 4 .
O4B O4B O4A 86(3) 3 .
O4A O4B O4A 116(4) 2 .
O4B O4B O4A 41(3) 2 .
O4A O4B O4A 135(6) 3 4
O4B O4B O4A 60(4) 4 4
O4B O4B O4A 30(4) 3 4
O4A O4B O4A 61(3) 2 4
O4B O4B O4A 16(4) 2 4
O4A O4B O4A 55.6(14) . 4
O4A O4B S1 57(6) 3 .
O4B O4B S1 96(4) 4 .
O4B O4B S1 111(2) 3 .
O4A O4B S1 98(4) 2 .
O4B O4B S1 108.8(12) 2 .
O4A O4B S1 92(3) . .
O4A O4B S1 107(2) 4 .
O4A O4B S1 110(7) 3 3
O4B O4B S1 108(3) 4 3
O4B O4B S1 61(3) 3 3
O4A O4B S1 47(3) 2 3
O4B O4B S1 83(4) 2 3
O4A O4B S1 102(3) . 3
O4A O4B S1 71(3) 4 3
S1 O4B S1 52.5(8) . 3
O4A O4B S1 67(6) 3 4
O4B O4B S1 48.6(14) 4 4
O4B O4B S1 95(3) 3 4
O4A O4B S1 108(4) 2 4
O4B O4B S1 66(3) 2 4
O4A O4B S1 44(2) . 4
O4A O4B S1 71(2) 4 4
S1 O4B S1 49.0(9) . 4
S1 O4B S1 68.9(7) 3 4
O4A O4B S1 109(7) 3 2
O4B O4B S1 66(3) 4 2
O4B O4B S1 53(2) 3 2
O4A O4B S1 67(3) 2 2
O4B O4B S1 44.0(13) 2 2
O4A O4B S1 59(3) . 2
O4A O4B S1 38.8(18) 4 2
S1 O4B S1 67.9(8) . 2
S1 O4B S1 43.8(6) 3 2
S1 O4B S1 42.8(4) 4 2
N1 Cu1 N1 109.45(10) . 12_676
N1 Cu1 N1 109.5(2) . 2_475
N1 Cu1 N1 109.45(10) 12_676 2_475
N1 Cu1 N1 109.45(10) . 11_466
N1 Cu1 N1 109.5(2) 12_676 11_466
N1 Cu1 N1 109.45(10) 2_475 11_466
N2 Cu2 N2 90.0(2) . 2_565
N2 Cu2 N2 90.0(2) . 8_665
N2 Cu2 N2 179.9(3) 2_565 8_665
N2 Cu2 N2 179.9(3) . 7_455
N2 Cu2 N2 90.0(2) 2_565 7_455
N2 Cu2 N2 90.0(2) 8_665 7_455
N2 Cu2 O1 89.96(13) . 2_565
N2 Cu2 O1 90.04(12) 2_565 2_565
N2 Cu2 O1 90.04(12) 8_665 2_565
N2 Cu2 O1 89.96(12) 7_455 2_565
N2 Cu2 O1 90.04(12) . .
N2 Cu2 O1 89.96(12) 2_565 .
N2 Cu2 O1 89.96(13) 8_665 .
N2 Cu2 O1 90.04(13) 7_455 .
O1 Cu2 O1 180.0 2_565 .
C10 C9 C8 120.6(4) . .
C1 C2 C3 120.0(4) . .
N1 C1 C2 124.1(4) . .
C5 N1 C1 115.2(4) . .
C5 N1 Cu1 119.9(3) . .
C1 N1 Cu1 124.5(3) . .
N2 C10 C9 123.0(4) . .
C6 N2 C10 117.2(4) . .
C6 N2 Cu2 121.6(3) . .
C10 N2 Cu2 121.2(3) . .
C6 C7 C8 119.5(5) . .
N1 C5 C4 124.3(5) . .
C5 C4 C3 121.0(5) . .
C4 C3 C2 115.3(4) . .
C4 C3 C8 122.5(4) . .
C2 C3 C8 122.2(4) . .
N2 C6 C7 123.3(5) . .
C9 C8 C7 116.3(4) . .
C9 C8 C3 122.3(4) . .
C7 C8 C3 121.5(4) . .

loop_
_geom_bond_atom_site_label_1
_geom_bond_atom_site_label_2
_geom_bond_distance
_geom_bond_site_symmetry_2
O1 Cu2 2.383(5) .
O2 S2 1.557(7) .
O2 S2 1.557(7) 4
O2 S2 1.557(7) 3
O2 S2 1.557(7) 2
O6 N4 1.233(13) .
O3 S1 1.546(5) 2
O3 S1 1.573(5) 3
O3 S2 1.605(7) 3
O3 S2 1.627(7) .
S2 S2 1.008(6) 4
S2 S2 1.008(6) 3
S2 S1 1.229(6) 3
S2 S2 1.425(8) 2
S2 O3 1.605(7) 4
S2 S1 1.725(6) .
S2 S1 1.729(6) 2
S2 S1 2.111(5) 4
N4 O7B 1.250(12) 4
N4 O7B 1.250(12) 3
N4 O7B 1.250(12) 2
N4 O7B 1.250(12) .
S1 S2 1.229(6) 4
S1 O4A 1.35(3) 3
S1 S1 1.462(5) 3
S1 S1 1.462(5) 4
S1 O4B 1.53(2) .
S1 O3 1.546(5) 2
S1 O3 1.573(5) 4
S1 S2 1.729(6) 2
S1 O4B 1.75(4) 4
S1 O4A 1.79(3) 2
S1 O4B 1.90(3) 3
O7B O7B 1.530(16) 3
O7B O7B 1.530(16) 4
O4A O4B 0.40(6) 4
O4A O4B 0.74(5) 2
O4A O4B 1.10(4) .
O4A O4A 1.11(4) 3
O4A O4A 1.11(4) 4
O4A O4B 1.26(3) 3
O4A S1 1.35(3) 4
O4A O4A 1.57(6) 2
O4A S1 1.79(3) 2
O4B O4A 0.40(6) 3
O4B O4B 0.71(3) 4
O4B O4B 0.71(3) 3
O4B O4A 0.74(5) 2
O4B O4B 1.00(4) 2
O4B O4A 1.26(3) 4
O4B S1 1.75(4) 3
O4B S1 1.90(3) 4
O4B S1 2.08(2) 2
Cu1 N1 2.036(4) .
Cu1 N1 2.036(4) 12_676
Cu1 N1 2.036(4) 2_475
Cu1 N1 2.036(4) 11_466
Cu2 N2 2.029(4) .
Cu2 N2 2.029(4) 2_565
Cu2 N2 2.029(4) 8_665
Cu2 N2 2.029(4) 7_455
Cu2 O1 2.383(5) 2_565
C9 C10 1.367(6) .
C9 C8 1.393(6) .
C2 C1 1.367(6) .
C2 C3 1.408(6) .
C1 N1 1.344(6) .
N1 C5 1.331(6) .
C10 N2 1.339(6) .
N2 C6 1.333(6) .
C7 C6 1.385(7) .
C7 C8 1.395(7) .
C5 C4 1.370(7) .
C4 C3 1.368(7) .
C3 C8 1.474(7) .
